data_4031025
loop_
_publ_author_name
'LeFort, Fran\,cois M'
'Mishra, Vinayak'
'Dexter, Graham D.'
'Morgan, Timothy D. R.'
'Burnell, D. Jean'

_publ_section_title
;
 Nazarov reactions intercepted by (4 + 3) cycloadditions with
 oxygen-substituted dienes.
;
_journal_issue 11
_journal_name_full 'The Journal of organic chemistry'
_journal_page_first 5877
_journal_page_last 5886
_journal_paper_doi 10.1021/acs.joc.5b00914
_journal_volume 80
_journal_year 2015
_chemical_formula_moiety 'C26 H38 O2 Si '
_chemical_formula_sum 'C26 H38 O2 Si'
_chemical_formula_weight 410.67
_chemical_melting_point 168
_space_group_IT_number 14
_symmetry_cell_setting monoclinic
_symmetry_Int_Tables_number 14
_symmetry_space_group_name_Hall '-P 2ybc'
_symmetry_space_group_name_H-M 'P 1 21/c 1'
_cell_angle_alpha 90.0000
_cell_angle_beta 97.899(3)
_cell_angle_gamma 90.0000
_cell_formula_units_Z 4
_cell_length_a 10.3117(5)
_cell_length_b 11.9449(7)
_cell_length_c 20.2093(13)
_cell_measurement_reflns_used 10868
_cell_measurement_temperature 296.0
_cell_measurement_theta_max 25.0
_cell_measurement_theta_min 2.0
_cell_volume 2465.6(2)
_computing_cell_refinement PROCESS
_computing_data_collection PROCESS
_computing_data_reduction CrystalStructure
_computing_publication_material 'CrystalStructure 3.8'
_computing_structure_refinement CRYSTALS
_computing_structure_solution SHELXS97
_diffrn_ambient_temperature 296.0
_diffrn_detector_area_resol_mean 10.00
_diffrn_measured_fraction_theta_full 0.993
_diffrn_measured_fraction_theta_max 0.853
_diffrn_measurement_device_type 'Rigaku RAXIS-UNKNOWN'
_diffrn_measurement_method \w
_diffrn_radiation_type 'Mo K\a'
_diffrn_radiation_wavelength 0.71075
_diffrn_reflns_av_R_equivalents 0.095
_diffrn_reflns_limit_h_max 16
_diffrn_reflns_limit_h_min -16
_diffrn_reflns_limit_k_max 19
_diffrn_reflns_limit_k_min -19
_diffrn_reflns_limit_l_max 32
_diffrn_reflns_limit_l_min -27
_diffrn_reflns_number 23846
_diffrn_reflns_theta_full 28.00
_diffrn_reflns_theta_max 34.97
_exptl_absorpt_coefficient_mu 0.113
_exptl_absorpt_correction_T_max 0.979
_exptl_absorpt_correction_T_min 0.338
_exptl_absorpt_correction_type multi-scan
_exptl_absorpt_process_details
;

    Higashi, T. (1995). Program for Absorption Correction.

    Rigaku Corporation, Tokyo, Japan.

;
_exptl_crystal_colour colorless
_exptl_crystal_density_diffrn 1.106
_exptl_crystal_density_method 'not measured'
_exptl_crystal_description prism
_exptl_crystal_F_000 896.00
_exptl_crystal_size_max 0.31
_exptl_crystal_size_mid 0.27
_exptl_crystal_size_min 0.19
_refine_diff_density_max 0.20
_refine_diff_density_min -0.20
_refine_ls_extinction_method none
_refine_ls_goodness_of_fit_ref 1.077
_refine_ls_hydrogen_treatment refall
_refine_ls_number_parameters 262
_refine_ls_number_reflns 2127
_refine_ls_R_factor_gt 0.0579
_refine_ls_shift/su_max 0.0000
_refine_ls_structure_factor_coef F
_refine_ls_weighting_details
;

    Chebychev polynomial with 3 parameters (Carruthers & Watkin, 1979)

    22.3484    -1.4629    19.3108

;
_refine_ls_weighting_scheme calc
_refine_ls_wR_factor_ref 0.0699
_reflns_number_gt 2127
_reflns_number_total 5923
_reflns_threshold_expression F^2^>2.0\s(F^2^)
_cod_data_source_file jo5b00914_si_003.cif
_cod_data_source_block '__Franc1'
_cod_depositor_comments 'Adding full bibliography for 4031025--4031026.cif.'
_cod_original_formula_sum 'C26 H38 O2 Si '
_cod_database_code 4031025

loop_
_symmetry_equiv_pos_site_id
_symmetry_equiv_pos_as_xyz
1 +X,+Y,+Z
2 -X,1/2+Y,1/2-Z
3 -X,-Y,-Z
4 +X,1/2-Y,1/2+Z

loop_
_atom_site_label
_atom_site_type_symbol
_atom_site_fract_x
_atom_site_fract_y
_atom_site_fract_z
_atom_site_U_iso_or_equiv
_atom_site_adp_type
_atom_site_occupancy
_atom_site_symmetry_multiplicity
_atom_site_calc_flag
_atom_site_refinement_flags
Si1 Si 0.34260(10) 0.74877(9) 0.15911(5) 0.0557(2) Uani 1.00 1 d .
O1 O 0.2665(2) 0.7068(2) 0.08549(10) 0.0495(6) Uani 1.00 1 d .
O2 O -0.0764(2) 0.94774(19) -0.07835(13) 0.0581(7) Uani 1.00 1 d .
C1 C 0.0168(3) 0.6617(2) -0.07519(14) 0.0416(8) Uani 1.00 1 d .
C2 C -0.1136(3) 0.6628(2) -0.04602(14) 0.0436(8) Uani 1.00 1 d .
C3 C -0.1432(3) 0.7792(2) -0.02465(15) 0.0419(8) Uani 1.00 1 d .
C4 C -0.0892(3) 0.7957(3) 0.05091(16) 0.0482(8) Uani 1.00 1 d .
C5 C 0.0423(3) 0.7469(2) 0.07679(14) 0.0442(7) Uani 1.00 1 d .
C6 C 0.1553(2) 0.7547(2) 0.05164(13) 0.0412(7) Uani 1.00 1 d .
C7 C 0.1748(2) 0.8142(2) -0.01312(14) 0.0394(7) Uani 1.00 1 d .
C8 C 0.0638(2) 0.7846(2) -0.07131(14) 0.0394(7) Uani 1.00 1 d .
C9 C -0.0554(3) 0.8514(2) -0.06141(14) 0.0422(8) Uani 1.00 1 d .
C10 C 0.0005(3) 0.6141(2) -0.14549(15) 0.0442(8) Uani 1.00 1 d .
C11 C 0.0678(4) 0.5218(3) -0.1613(2) 0.0641(11) Uani 1.00 1 d .
C12 C 0.0532(5) 0.4808(4) -0.2264(2) 0.0851(16) Uani 1.00 1 d .
C13 C -0.0282(5) 0.5318(4) -0.2758(2) 0.0816(15) Uani 1.00 1 d .
C14 C -0.0969(4) 0.6240(4) -0.26091(18) 0.0760(14) Uani 1.00 1 d .
C15 C -0.0841(3) 0.6654(3) -0.19677(17) 0.0596(10) Uani 1.00 1 d .
C16 C -0.1866(3) 0.5735(3) -0.04194(19) 0.0623(11) Uani 1.00 1 d .
C17 C -0.2853(3) 0.8147(3) -0.03777(19) 0.0615(11) Uani 1.00 1 d .
C18 C 0.3135(3) 0.8014(3) -0.03381(16) 0.0498(9) Uani 1.00 1 d .
C19 C 0.3400(3) 0.6878(3) -0.0616(2) 0.0652(12) Uani 1.00 1 d .
C20 C 0.3387(3) 0.8937(3) -0.08277(19) 0.0683(12) Uani 1.00 1 d .
C21 C 0.2425(5) 0.7334(6) 0.2281(2) 0.126(2) Uani 1.00 1 d .
C22 C 0.3816(7) 0.8993(4) 0.1510(3) 0.126(2) Uani 1.00 1 d .
C23 C 0.4911(3) 0.6582(4) 0.17475(19) 0.0697(12) Uani 1.00 1 d .
C24 C 0.4520(7) 0.5371(5) 0.1776(3) 0.134(2) Uani 1.00 1 d .
C25 C 0.5760(5) 0.6741(9) 0.1190(3) 0.166(3) Uani 1.00 1 d .
C26 C 0.5712(4) 0.6889(4) 0.2421(2) 0.0924(16) Uani 1.00 1 d .
H1 H 0.0781 0.6169 -0.0473 0.050 Uiso 1.00 1 c R
H2 H -0.1510 0.7640 0.0763 0.058 Uiso 1.00 1 c R
H3 H -0.0838 0.8744 0.0590 0.058 Uiso 1.00 1 c R
H4 H 0.0454 0.7041 0.1166 0.054 Uiso 1.00 1 c R
H5 H 0.1651 0.8917 -0.0047 0.048 Uiso 1.00 1 c R
H6 H 0.0915 0.8048 -0.1126 0.048 Uiso 1.00 1 c R
H7 H 0.1248 0.4848 -0.1275 0.077 Uiso 1.00 1 c R
H8 H 0.1014 0.4167 -0.2364 0.104 Uiso 1.00 1 c R
H9 H -0.0376 0.5035 -0.3200 0.100 Uiso 1.00 1 c R
H10 H -0.1540 0.6606 -0.2954 0.091 Uiso 1.00 1 c R
H11 H -0.1333 0.7290 -0.1872 0.070 Uiso 1.00 1 c R
H12 H -0.1612 0.5050 -0.0573 0.077 Uiso 1.00 1 c R
H13 H -0.2647 0.5808 -0.0245 0.077 Uiso 1.00 1 c R
H14 H -0.3216 0.7930 -0.0817 0.074 Uiso 1.00 1 c R
H15 H -0.3328 0.7794 -0.0063 0.074 Uiso 1.00 1 c R
H16 H -0.2914 0.8936 -0.0335 0.074 Uiso 1.00 1 c R
H17 H 0.3746 0.8116 0.0053 0.060 Uiso 1.00 1 c R
H18 H 0.2864 0.6773 -0.1033 0.080 Uiso 1.00 1 c R
H19 H 0.4296 0.6830 -0.0679 0.080 Uiso 1.00 1 c R
H20 H 0.3212 0.6312 -0.0313 0.080 Uiso 1.00 1 c R
H21 H 0.4294 0.8977 -0.0860 0.084 Uiso 1.00 1 c R
H22 H 0.3094 0.9634 -0.0678 0.084 Uiso 1.00 1 c R
H23 H 0.2918 0.8774 -0.1258 0.084 Uiso 1.00 1 c R
H24 H 0.2097 0.6593 0.2280 0.155 Uiso 1.00 1 c R
H25 H 0.1713 0.7847 0.2212 0.155 Uiso 1.00 1 c R
H26 H 0.2949 0.7488 0.2691 0.155 Uiso 1.00 1 c R
H27 H 0.4246 0.5098 0.1336 0.153 Uiso 1.00 1 c R
H28 H 0.3814 0.5296 0.2032 0.153 Uiso 1.00 1 c R
H29 H 0.5241 0.4936 0.1977 0.153 Uiso 1.00 1 c R
H30 H 0.3064 0.9377 0.1304 0.147 Uiso 1.00 1 c R
H31 H 0.4505 0.9069 0.1246 0.147 Uiso 1.00 1 c R
H32 H 0.4085 0.9298 0.1941 0.147 Uiso 1.00 1 c R
H33 H 0.5772 0.7677 0.2461 0.109 Uiso 1.00 1 c R
H34 H 0.5298 0.6591 0.2775 0.109 Uiso 1.00 1 c R
H35 H 0.6569 0.6579 0.2443 0.109 Uiso 1.00 1 c R
H36 H 0.5287 0.6505 0.0778 0.202 Uiso 1.00 1 c R
H37 H 0.6535 0.6306 0.1287 0.202 Uiso 1.00 1 c R
H38 H 0.5984 0.7508 0.1165 0.202 Uiso 1.00 1 c R

loop_
_atom_site_aniso_label
_atom_site_aniso_U_11
_atom_site_aniso_U_22
_atom_site_aniso_U_33
_atom_site_aniso_U_12
_atom_site_aniso_U_13
_atom_site_aniso_U_23
Si1 0.0544(5) 0.0673(6) 0.0416(4) 0.0049(5) -0.0071(3) -0.0030(4)
O1 0.0480(13) 0.0582(13) 0.0402(11) 0.0089(10) -0.0013(9) -0.0003(10)
O2 0.0599(15) 0.0459(14) 0.0683(16) 0.0074(11) 0.0080(12) 0.0085(11)
C1 0.0437(16) 0.0446(17) 0.0352(14) 0.0008(13) 0.0009(11) -0.0010(12)
C2 0.0481(17) 0.0479(18) 0.0326(13) -0.0055(14) -0.0020(11) 0.0044(13)
C3 0.0407(16) 0.0455(17) 0.0394(14) 0.0040(13) 0.0049(12) 0.0002(12)
C4 0.0475(18) 0.0583(19) 0.0394(16) -0.0019(16) 0.0078(13) -0.0017(14)
C5 0.0477(17) 0.0498(17) 0.0348(13) -0.0053(15) 0.0050(11) -0.0015(14)
C6 0.0449(16) 0.0414(15) 0.0353(13) 0.0000(14) -0.0019(11) -0.0041(13)
C7 0.0418(16) 0.0403(16) 0.0353(14) -0.0030(12) 0.0022(11) -0.0010(11)
C8 0.0407(16) 0.0416(15) 0.0354(13) -0.0013(12) 0.0036(11) 0.0030(11)
C9 0.0445(16) 0.0424(18) 0.0386(15) 0.0009(14) 0.0019(12) -0.0018(13)
C10 0.0465(17) 0.0437(18) 0.0416(15) -0.0008(13) 0.0031(12) -0.0055(13)
C11 0.067(2) 0.055(2) 0.069(2) 0.0060(18) 0.0051(18) -0.0167(18)
C12 0.094(3) 0.078(3) 0.087(3) 0.003(2) 0.025(2) -0.038(2)
C13 0.093(3) 0.102(3) 0.052(2) -0.021(2) 0.018(2) -0.035(2)
C14 0.086(3) 0.098(3) 0.0412(19) -0.005(2) -0.0015(19) -0.008(2)
C15 0.069(2) 0.065(2) 0.0418(18) 0.0105(18) -0.0030(15) -0.0091(16)
C16 0.066(2) 0.060(2) 0.061(2) -0.0149(19) 0.0108(18) -0.0050(17)
C17 0.0445(19) 0.077(2) 0.063(2) 0.0045(18) 0.0042(15) 0.0035(18)
C18 0.0433(17) 0.061(2) 0.0445(17) -0.0052(15) 0.0039(13) -0.0003(15)
C19 0.047(2) 0.085(2) 0.064(2) 0.0099(18) 0.0103(16) -0.010(2)
C20 0.056(2) 0.086(2) 0.065(2) -0.012(2) 0.0169(18) 0.005(2)
C21 0.075(3) 0.253(8) 0.051(2) 0.028(4) 0.007(2) -0.005(3)
C22 0.189(6) 0.069(3) 0.100(4) -0.016(3) -0.058(4) -0.002(2)
C23 0.057(2) 0.093(3) 0.055(2) 0.011(2) -0.0040(16) 0.005(2)
C24 0.147(5) 0.100(4) 0.131(5) 0.037(4) -0.062(4) -0.011(3)
C25 0.071(3) 0.343(11) 0.089(3) 0.070(5) 0.024(2) 0.033(5)
C26 0.066(2) 0.126(4) 0.076(3) -0.000(2) -0.024(2) 0.013(2)

loop_
_atom_type_symbol
_atom_type_description
_atom_type_scat_dispersion_real
_atom_type_scat_dispersion_imag
_atom_type_scat_source
C C 0.003 0.002
;

International Tables for Crystallography

(1992, Vol. C, Tables 4.2.6.8 and 6.1.1.4)

;
H H 0.000 0.000
;

International Tables for Crystallography

(1992, Vol. C, Table 6.1.1.4)

;
O O 0.011 0.006
;

International Tables for Crystallography

(1992, Vol. C, Tables 4.2.6.8 and 6.1.1.4)

;
Si Si 0.082 0.070
;

International Tables for Crystallography

(1992, Vol. C, Tables 4.2.6.8 and 6.1.1.4)

;

loop_
_geom_angle_atom_site_label_1
_geom_angle_atom_site_label_2
_geom_angle_atom_site_label_3
_geom_angle
_geom_angle_publ_flag
O(1) Si(1) C(21) 113.57(19) yes
O(1) Si(1) C(22) 107.1(2) yes
O(1) Si(1) C(23) 104.62(15) yes
C(21) Si(1) C(22) 108.2(3) yes
C(21) Si(1) C(23) 110.1(2) yes
C(22) Si(1) C(23) 113.2(2) yes
Si(1) O(1) C(6) 125.3(2) yes
C(2) C(1) C(8) 104.9(2) yes
C(2) C(1) C(10) 111.8(2) yes
C(8) C(1) C(10) 113.4(2) yes
C(1) C(2) C(3) 110.0(2) yes
C(1) C(2) C(16) 123.7(3) yes
C(3) C(2) C(16) 126.4(3) yes
C(2) C(3) C(4) 109.8(2) yes
C(2) C(3) C(9) 103.2(2) yes
C(2) C(3) C(17) 116.1(2) yes
C(4) C(3) C(9) 104.5(2) yes
C(4) C(3) C(17) 109.9(2) yes
C(9) C(3) C(17) 112.5(2) yes
C(3) C(4) C(5) 118.3(2) yes
C(4) C(5) C(6) 129.2(2) yes
O(1) C(6) C(5) 119.5(2) yes
O(1) C(6) C(7) 114.9(2) yes
C(5) C(6) C(7) 125.7(2) yes
C(6) C(7) C(8) 111.7(2) yes
C(6) C(7) C(18) 114.8(2) yes
C(8) C(7) C(18) 112.4(2) yes
C(1) C(8) C(7) 116.4(2) yes
C(1) C(8) C(9) 104.8(2) yes
C(7) C(8) C(9) 107.9(2) yes
O(2) C(9) C(3) 125.7(2) yes
O(2) C(9) C(8) 125.8(2) yes
C(3) C(9) C(8) 108.5(2) yes
C(1) C(10) C(11) 121.8(2) yes
C(1) C(10) C(15) 120.5(2) yes
C(11) C(10) C(15) 117.7(3) yes
C(10) C(11) C(12) 120.9(3) yes
C(11) C(12) C(13) 120.8(4) yes
C(12) C(13) C(14) 119.2(4) yes
C(13) C(14) C(15) 120.7(3) yes
C(10) C(15) C(14) 120.6(3) yes
C(7) C(18) C(19) 114.2(2) yes
C(7) C(18) C(20) 110.4(2) yes
C(19) C(18) C(20) 110.6(3) yes
Si(1) C(23) C(24) 110.2(3) yes
Si(1) C(23) C(25) 110.0(3) yes
Si(1) C(23) C(26) 109.9(3) yes
C(24) C(23) C(25) 109.3(5) yes
C(24) C(23) C(26) 108.1(4) yes
C(25) C(23) C(26) 109.3(3) yes
C(2) C(1) H(1) 108.7 no
C(8) C(1) H(1) 109.0 no
C(10) C(1) H(1) 108.9 no
C(3) C(4) H(2) 107.6 no
C(3) C(4) H(3) 107.3 no
C(5) C(4) H(2) 107.3 no
C(5) C(4) H(3) 107.0 no
H(2) C(4) H(3) 109.1 no
C(4) C(5) H(4) 115.3 no
C(6) C(5) H(4) 115.4 no
C(6) C(7) H(5) 105.7 no
C(8) C(7) H(5) 105.7 no
C(18) C(7) H(5) 105.6 no
C(1) C(8) H(6) 109.1 no
C(7) C(8) H(6) 109.0 no
C(9) C(8) H(6) 109.4 no
C(10) C(11) H(7) 119.6 no
C(12) C(11) H(7) 119.5 no
C(11) C(12) H(8) 119.6 no
C(13) C(12) H(8) 119.6 no
C(12) C(13) H(9) 120.4 no
C(14) C(13) H(9) 120.4 no
C(13) C(14) H(10) 119.8 no
C(15) C(14) H(10) 119.5 no
C(10) C(15) H(11) 119.7 no
C(14) C(15) H(11) 119.6 no
C(2) C(16) H(12) 120.3 no
C(2) C(16) H(13) 118.9 no
H(12) C(16) H(13) 120.8 no
C(3) C(17) H(14) 109.5 no
C(3) C(17) H(15) 109.5 no
C(3) C(17) H(16) 109.7 no
H(14) C(17) H(15) 109.3 no
H(14) C(17) H(16) 109.5 no
H(15) C(17) H(16) 109.4 no
C(7) C(18) H(17) 107.1 no
C(19) C(18) H(17) 107.0 no
C(20) C(18) H(17) 107.1 no
C(18) C(19) H(18) 109.6 no
C(18) C(19) H(19) 109.5 no
C(18) C(19) H(20) 109.7 no
H(18) C(19) H(19) 109.3 no
H(18) C(19) H(20) 109.4 no
H(19) C(19) H(20) 109.4 no
C(18) C(20) H(21) 109.8 no
C(18) C(20) H(22) 109.7 no
C(18) C(20) H(23) 109.4 no
H(21) C(20) H(22) 109.7 no
H(21) C(20) H(23) 109.2 no
H(22) C(20) H(23) 108.9 no
Si(1) C(21) H(24) 109.0 no
Si(1) C(21) H(25) 108.9 no
Si(1) C(21) H(26) 109.3 no
H(24) C(21) H(25) 109.6 no
H(24) C(21) H(26) 110.2 no
H(25) C(21) H(26) 109.9 no
Si(1) C(22) H(30) 109.5 no
Si(1) C(22) H(31) 109.2 no
Si(1) C(22) H(32) 109.3 no
H(30) C(22) H(31) 109.7 no
H(30) C(22) H(32) 109.7 no
H(31) C(22) H(32) 109.4 no
C(23) C(24) H(27) 109.9 no
C(23) C(24) H(28) 109.8 no
C(23) C(24) H(29) 110.0 no
H(27) C(24) H(28) 108.9 no
H(27) C(24) H(29) 109.1 no
H(28) C(24) H(29) 109.0 no
C(23) C(25) H(36) 109.4 no
C(23) C(25) H(37) 109.2 no
C(23) C(25) H(38) 109.1 no
H(36) C(25) H(37) 109.7 no
H(36) C(25) H(38) 110.0 no
H(37) C(25) H(38) 109.5 no
C(23) C(26) H(33) 109.5 no
C(23) C(26) H(34) 109.5 no
C(23) C(26) H(35) 109.3 no
H(33) C(26) H(34) 109.8 no
H(33) C(26) H(35) 109.5 no
H(34) C(26) H(35) 109.2 no

loop_
_geom_bond_atom_site_label_1
_geom_bond_atom_site_label_2
_geom_bond_distance
_geom_bond_publ_flag
Si(1) O(1) 1.661(2) yes
Si(1) C(21) 1.854(5) yes
Si(1) C(22) 1.855(5) yes
Si(1) C(23) 1.866(4) yes
O(1) C(6) 1.377(3) yes
O(2) C(9) 1.212(3) yes
C(1) C(2) 1.541(4) yes
C(1) C(8) 1.545(4) yes
C(1) C(10) 1.518(4) yes
C(2) C(3) 1.499(4) yes
C(2) C(16) 1.315(5) yes
C(3) C(4) 1.564(4) yes
C(3) C(9) 1.517(4) yes
C(3) C(17) 1.514(4) yes
C(4) C(5) 1.503(4) yes
C(5) C(6) 1.337(4) yes
C(6) C(7) 1.527(4) yes
C(7) C(8) 1.564(3) yes
C(7) C(18) 1.552(4) yes
C(8) C(9) 1.502(4) yes
C(10) C(11) 1.364(5) yes
C(10) C(15) 1.400(4) yes
C(11) C(12) 1.392(6) yes
C(12) C(13) 1.357(6) yes
C(13) C(14) 1.365(7) yes
C(14) C(15) 1.377(5) yes
C(18) C(19) 1.508(5) yes
C(18) C(20) 1.527(5) yes
C(23) C(24) 1.505(8) yes
C(23) C(25) 1.531(7) yes
C(23) C(26) 1.537(5) yes
C(1) H(1) 0.951 no
C(4) H(2) 0.950 no
C(4) H(3) 0.954 no
C(5) H(4) 0.950 no
C(7) H(5) 0.949 no
C(8) H(6) 0.949 no
C(11) H(7) 0.947 no
C(12) H(8) 0.950 no
C(13) H(9) 0.948 no
C(14) H(10) 0.954 no
C(15) H(11) 0.948 no
C(16) H(12) 0.926 no
C(16) H(13) 0.927 no
C(17) H(14) 0.950 no
C(17) H(15) 0.952 no
C(17) H(16) 0.949 no
C(18) H(17) 0.948 no
C(19) H(18) 0.951 no
C(19) H(19) 0.951 no
C(19) H(20) 0.950 no
C(20) H(21) 0.947 no
C(20) H(22) 0.950 no
C(20) H(23) 0.956 no
C(21) H(24) 0.948 no
C(21) H(25) 0.951 no
C(21) H(26) 0.944 no
C(22) H(30) 0.947 no
C(22) H(31) 0.950 no
C(22) H(32) 0.951 no
C(24) H(27) 0.953 no
C(24) H(28) 0.954 no
C(24) H(29) 0.951 no
C(25) H(36) 0.947 no
C(25) H(37) 0.951 no
C(25) H(38) 0.948 no
C(26) H(33) 0.946 no
C(26) H(34) 0.950 no
C(26) H(35) 0.953 no

loop_
_geom_contact_atom_site_label_1
_geom_contact_atom_site_label_2
_geom_contact_distance
_geom_contact_site_symmetry_2
O(1) C(16) 3.530(4) 3_565
O(2) O(2) 3.564(3) 3_575
O(2) C(4) 3.515(4) 3_575
O(2) C(13) 3.426(5) 2_554
C(4) O(2) 3.515(4) 3_575
C(13) O(2) 3.426(5) 2_544
C(16) O(1) 3.530(4) 3_565
O(1) H(12) 2.781 3_565
O(2) H(3) 2.687 3_575
O(2) H(5) 2.784 3_575
O(2) H(9) 2.591 2_554
O(2) H(30) 2.814 3_575
C(1) H(12) 3.501 3_565
C(4) H(9) 3.531 4_565
C(4) H(10) 3.307 4_565
C(5) H(7) 3.488 3_565
C(5) H(12) 3.293 3_565
C(6) H(12) 3.105 3_565
C(8) H(9) 3.402 2_554
C(9) H(3) 3.574 3_575
C(9) H(5) 3.591 3_575
C(9) H(9) 3.255 2_554
C(11) H(4) 3.122 3_565
C(11) H(25) 3.580 4_564
C(11) H(37) 3.389 3_665
C(12) H(4) 3.385 3_565
C(12) H(24) 3.182 3_565
C(12) H(25) 3.287 4_564
C(12) H(35) 3.480 3_665
C(13) H(3) 3.493 4_564
C(13) H(6) 3.531 2_544
C(13) H(24) 3.185 3_565
C(13) H(25) 3.012 4_564
C(14) H(2) 3.524 4_564
C(14) H(8) 3.497 2_554
C(14) H(25) 3.041 4_564
C(15) H(8) 3.286 2_554
C(15) H(25) 3.353 4_564
C(15) H(35) 3.483 4_464
C(16) H(1) 3.020 3_565
C(16) H(7) 3.466 3_565
C(16) H(20) 3.265 3_565
C(16) H(27) 3.031 3_565
C(17) H(19) 3.315 1_455
C(17) H(21) 3.130 1_455
C(17) H(22) 3.433 3_575
C(17) H(30) 3.491 3_575
C(17) H(38) 3.572 1_455
C(19) H(15) 3.576 1_655
C(19) H(26) 3.472 4_564
C(20) H(16) 3.540 3_575
C(20) H(26) 3.419 4_564
C(20) H(31) 3.409 3_675
C(21) H(18) 3.539 4_565
C(21) H(23) 3.211 4_565
C(22) H(16) 3.467 3_575
C(22) H(21) 3.479 3_675
C(22) H(29) 3.278 2_655
C(22) H(34) 3.492 2_655
C(24) H(32) 3.067 2_645
C(24) H(33) 3.598 2_645
C(25) H(2) 3.238 1_655
C(25) H(15) 3.087 1_655
C(26) H(10) 3.525 4_665
C(26) H(11) 3.330 4_665
C(26) H(14) 3.587 4_665
C(26) H(32) 3.348 2_645
H(1) C(16) 3.020 3_565
H(1) H(12) 2.613 3_565
H(1) H(13) 3.258 3_565
H(2) C(14) 3.524 4_565
H(2) C(25) 3.238 1_455
H(2) H(7) 3.146 3_565
H(2) H(9) 3.578 4_565
H(2) H(10) 2.749 4_565
H(2) H(36) 3.574 1_455
H(2) H(37) 2.882 1_455
H(2) H(38) 2.817 1_455
H(3) O(2) 2.687 3_575
H(3) C(9) 3.574 3_575
H(3) C(13) 3.493 4_565
H(3) H(5) 3.077 3_575
H(3) H(9) 2.831 4_565
H(3) H(10) 3.153 4_565
H(3) H(22) 3.051 3_575
H(4) C(11) 3.122 3_565
H(4) C(12) 3.385 3_565
H(4) H(7) 2.886 3_565
H(4) H(8) 3.354 3_565
H(4) H(10) 3.319 4_565
H(4) H(12) 3.080 3_565
H(5) O(2) 2.784 3_575
H(5) C(9) 3.591 3_575
H(5) H(3) 3.077 3_575
H(5) H(16) 2.932 3_575
H(6) C(13) 3.531 2_554
H(6) H(9) 2.754 2_554
H(6) H(26) 3.451 4_564
H(7) C(5) 3.488 3_565
H(7) C(16) 3.466 3_565
H(7) H(2) 3.146 3_565
H(7) H(4) 2.886 3_565
H(7) H(13) 3.303 3_565
H(7) H(37) 2.672 3_665
H(8) C(14) 3.497 2_544
H(8) C(15) 3.286 2_544
H(8) H(4) 3.354 3_565
H(8) H(10) 3.157 2_544
H(8) H(11) 2.766 2_544
H(8) H(24) 3.361 3_565
H(8) H(35) 2.672 3_665
H(8) H(37) 3.151 3_665
H(9) O(2) 2.591 2_544
H(9) C(4) 3.531 4_564
H(9) C(8) 3.402 2_544
H(9) C(9) 3.255 2_544
H(9) H(2) 3.578 4_564
H(9) H(3) 2.831 4_564
H(9) H(6) 2.754 2_544
H(9) H(22) 3.388 2_544
H(9) H(23) 3.090 2_544
H(9) H(24) 3.360 3_565
H(9) H(25) 3.353 4_564
H(10) C(4) 3.307 4_564
H(10) C(26) 3.525 4_464
H(10) H(2) 2.749 4_564
H(10) H(3) 3.153 4_564
H(10) H(4) 3.319 4_564
H(10) H(8) 3.157 2_554
H(10) H(25) 3.389 4_564
H(10) H(33) 3.124 4_464
H(10) H(35) 3.095 4_464
H(10) H(37) 3.416 4_464
H(10) H(38) 3.092 4_464
H(11) C(26) 3.330 4_464
H(11) H(8) 2.766 2_554
H(11) H(33) 3.103 4_464
H(11) H(35) 2.756 4_464
H(12) O(1) 2.781 3_565
H(12) C(1) 3.501 3_565
H(12) C(5) 3.293 3_565
H(12) C(6) 3.105 3_565
H(12) H(1) 2.613 3_565
H(12) H(4) 3.080 3_565
H(12) H(20) 3.065 3_565
H(12) H(27) 2.938 3_565
H(12) H(28) 3.490 3_565
H(13) H(1) 3.258 3_565
H(13) H(7) 3.303 3_565
H(13) H(19) 3.382 1_455
H(13) H(20) 2.864 3_565
H(13) H(27) 2.784 3_565
H(13) H(36) 3.274 1_455
H(13) H(37) 3.372 1_455
H(14) C(26) 3.587 4_464
H(14) H(19) 2.929 1_455
H(14) H(21) 2.847 1_455
H(14) H(30) 3.375 3_575
H(14) H(33) 3.568 4_464
H(14) H(34) 3.095 4_464
H(14) H(35) 3.542 4_464
H(15) C(19) 3.576 1_455
H(15) C(25) 3.087 1_455
H(15) H(17) 3.082 1_455
H(15) H(19) 2.835 1_455
H(15) H(21) 3.085 1_455
H(15) H(22) 3.411 3_575
H(15) H(36) 2.823 1_455
H(15) H(37) 3.276 1_455
H(15) H(38) 2.694 1_455
H(16) C(20) 3.540 3_575
H(16) C(22) 3.467 3_575
H(16) H(5) 2.932 3_575
H(16) H(21) 2.929 1_455
H(16) H(22) 2.692 3_575
H(16) H(30) 2.800 3_575
H(16) H(31) 3.307 3_575
H(17) H(15) 3.082 1_655
H(18) C(21) 3.539 4_564
H(18) H(26) 2.737 4_564
H(18) H(29) 3.557 3_665
H(19) C(17) 3.315 1_655
H(19) H(13) 3.382 1_655
H(19) H(14) 2.929 1_655
H(19) H(15) 2.835 1_655
H(19) H(26) 3.490 4_564
H(19) H(27) 3.143 3_665
H(19) H(29) 3.450 3_665
H(20) C(16) 3.265 3_565
H(20) H(12) 3.065 3_565
H(20) H(13) 2.864 3_565
H(21) C(17) 3.130 1_655
H(21) C(22) 3.479 3_675
H(21) H(14) 2.847 1_655
H(21) H(15) 3.085 1_655
H(21) H(16) 2.929 1_655
H(21) H(26) 3.528 4_564
H(21) H(30) 3.573 3_675
H(21) H(31) 2.802 3_675
H(21) H(32) 3.580 3_675
H(21) H(34) 3.151 4_564
H(22) C(17) 3.433 3_575
H(22) H(3) 3.051 3_575
H(22) H(9) 3.388 2_554
H(22) H(15) 3.411 3_575
H(22) H(16) 2.692 3_575
H(22) H(31) 3.260 3_675
H(23) C(21) 3.211 4_564
H(23) H(9) 3.090 2_554
H(23) H(24) 2.991 4_564
H(23) H(26) 2.608 4_564
H(23) H(34) 3.369 4_564
H(24) C(12) 3.182 3_565
H(24) C(13) 3.185 3_565
H(24) H(8) 3.361 3_565
H(24) H(9) 3.360 3_565
H(24) H(23) 2.991 4_565
H(25) C(11) 3.580 4_565
H(25) C(12) 3.287 4_565
H(25) C(13) 3.012 4_565
H(25) C(14) 3.041 4_565
H(25) C(15) 3.353 4_565
H(25) H(9) 3.353 4_565
H(25) H(10) 3.389 4_565
H(26) C(19) 3.472 4_565
H(26) C(20) 3.419 4_565
H(26) H(6) 3.451 4_565
H(26) H(18) 2.737 4_565
H(26) H(19) 3.490 4_565
H(26) H(21) 3.528 4_565
H(26) H(23) 2.608 4_565
H(26) H(29) 3.484 2_655
H(27) C(16) 3.031 3_565
H(27) H(12) 2.938 3_565
H(27) H(13) 2.784 3_565
H(27) H(19) 3.143 3_665
H(28) H(12) 3.490 3_565
H(28) H(32) 3.030 2_645
H(28) H(33) 3.301 2_645
H(29) C(22) 3.278 2_645
H(29) H(18) 3.557 3_665
H(29) H(19) 3.450 3_665
H(29) H(26) 3.484 2_645
H(29) H(32) 2.328 2_645
H(29) H(33) 3.160 2_645
H(30) O(2) 2.814 3_575
H(30) C(17) 3.491 3_575
H(30) H(14) 3.375 3_575
H(30) H(16) 2.800 3_575
H(30) H(21) 3.573 3_675
H(30) H(34) 3.529 2_655
H(31) C(20) 3.409 3_675
H(31) H(16) 3.307 3_575
H(31) H(21) 2.802 3_675
H(31) H(22) 3.260 3_675
H(31) H(34) 3.596 2_655
H(32) C(24) 3.067 2_655
H(32) C(26) 3.348 2_655
H(32) H(21) 3.580 3_675
H(32) H(28) 3.030 2_655
H(32) H(29) 2.328 2_655
H(32) H(34) 2.852 2_655
H(32) H(35) 3.107 2_655
H(33) C(24) 3.598 2_655
H(33) H(10) 3.124 4_665
H(33) H(11) 3.103 4_665
H(33) H(14) 3.568 4_665
H(33) H(28) 3.301 2_655
H(33) H(29) 3.160 2_655
H(34) C(22) 3.492 2_645
H(34) H(14) 3.095 4_665
H(34) H(21) 3.151 4_565
H(34) H(23) 3.369 4_565
H(34) H(30) 3.529 2_645
H(34) H(31) 3.596 2_645
H(34) H(32) 2.852 2_645
H(35) C(12) 3.480 3_665
H(35) C(15) 3.483 4_665
H(35) H(8) 2.672 3_665
H(35) H(10) 3.095 4_665
H(35) H(11) 2.756 4_665
H(35) H(14) 3.542 4_665
H(35) H(32) 3.107 2_645
H(36) H(2) 3.574 1_655
H(36) H(13) 3.274 1_655
H(36) H(15) 2.823 1_655
H(37) C(11) 3.389 3_665
H(37) H(2) 2.882 1_655
H(37) H(7) 2.672 3_665
H(37) H(8) 3.151 3_665
H(37) H(10) 3.416 4_665
H(37) H(13) 3.372 1_655
H(37) H(15) 3.276 1_655
H(38) C(17) 3.572 1_655
H(38) H(2) 2.817 1_655
H(38) H(10) 3.092 4_665
H(38) H(15) 2.694 1_655

loop_
_geom_torsion_atom_site_label_1
_geom_torsion_atom_site_label_2
_geom_torsion_atom_site_label_3
_geom_torsion_atom_site_label_4
_geom_torsion
C(21) Si(1) O(1) C(6) 63.9(3)
C(22) Si(1) O(1) C(6) -55.5(3)
O(1) Si(1) C(23) C(24) -61.1(3)
O(1) Si(1) C(23) C(25) 59.6(4)
O(1) Si(1) C(23) C(26) 179.9(2)
C(23) Si(1) O(1) C(6) -176.0(2)
C(21) Si(1) C(23) C(24) 61.3(4)
C(21) Si(1) C(23) C(25) -178.1(4)
C(21) Si(1) C(23) C(26) -57.7(4)
C(22) Si(1) C(23) C(24) -177.4(3)
C(22) Si(1) C(23) C(25) -56.8(4)
C(22) Si(1) C(23) C(26) 63.6(3)
Si(1) O(1) C(6) C(5) -67.2(3)
Si(1) O(1) C(6) C(7) 112.4(2)
C(2) C(1) C(8) C(7) 102.2(2)
C(2) C(1) C(8) C(9) -16.9(2)
C(8) C(1) C(2) C(3) -0.8(2)
C(8) C(1) C(2) C(16) 178.4(2)
C(2) C(1) C(10) C(11) -120.5(3)
C(2) C(1) C(10) C(15) 60.3(4)
C(10) C(1) C(2) C(3) -124.1(2)
C(10) C(1) C(2) C(16) 55.2(3)
C(8) C(1) C(10) C(11) 121.3(3)
C(8) C(1) C(10) C(15) -57.9(4)
C(10) C(1) C(8) C(7) -135.6(2)
C(10) C(1) C(8) C(9) 105.3(2)
C(1) C(2) C(3) C(4) -93.1(2)
C(1) C(2) C(3) C(9) 17.9(2)
C(1) C(2) C(3) C(17) 141.5(2)
C(16) C(2) C(3) C(4) 87.7(3)
C(16) C(2) C(3) C(9) -161.3(3)
C(16) C(2) C(3) C(17) -37.8(4)
C(2) C(3) C(4) C(5) 40.5(3)
C(2) C(3) C(9) O(2) 152.5(2)
C(2) C(3) C(9) C(8) -29.2(2)
C(4) C(3) C(9) O(2) -92.6(3)
C(4) C(3) C(9) C(8) 85.6(2)
C(9) C(3) C(4) C(5) -69.5(3)
C(17) C(3) C(4) C(5) 169.5(3)
C(17) C(3) C(9) O(2) 26.7(4)
C(17) C(3) C(9) C(8) -155.1(2)
C(3) C(4) C(5) C(6) 48.7(4)
C(4) C(5) C(6) O(1) 177.2(2)
C(4) C(5) C(6) C(7) -2.4(5)
O(1) C(6) C(7) C(8) 135.1(2)
O(1) C(6) C(7) C(18) 5.6(3)
C(5) C(6) C(7) C(8) -45.3(4)
C(5) C(6) C(7) C(18) -174.8(2)
C(6) C(7) C(8) C(1) -39.6(3)
C(6) C(7) C(8) C(9) 77.8(3)
C(6) C(7) C(18) C(19) 74.6(3)
C(6) C(7) C(18) C(20) -160.0(2)
C(8) C(7) C(18) C(19) -54.6(3)
C(8) C(7) C(18) C(20) 70.8(3)
C(18) C(7) C(8) C(1) 91.2(3)
C(18) C(7) C(8) C(9) -151.4(2)
C(1) C(8) C(9) O(2) -152.6(2)
C(1) C(8) C(9) C(3) 29.1(2)
C(7) C(8) C(9) O(2) 82.7(3)
C(7) C(8) C(9) C(3) -95.5(2)
C(1) C(10) C(11) C(12) -178.8(3)
C(1) C(10) C(15) C(14) 178.5(3)
C(11) C(10) C(15) C(14) -0.7(5)
C(15) C(10) C(11) C(12) 0.5(5)
C(10) C(11) C(12) C(13) 0.1(5)
C(11) C(12) C(13) C(14) -0.5(7)
C(12) C(13) C(14) C(15) 0.2(6)
C(13) C(14) C(15) C(10) 0.4(6)
